data_1534052
loop_
_publ_author_name
'Lisnyak, V.V.'
'Stratiychuk, D.A.'
'Stus', N.V.'
'Popovich, P.'
'Filinchuk, Ya.'
'Davydov, V.M.'

_publ_section_title
;
 The molybdenum diphosphate Mo1.3 O (P2 O7), containing Mo2 and Mo3
 clusters
;
_journal_name_full 'Journal of Alloys Compd.'
_journal_page_first 81
_journal_page_last 84
_journal_volume 360
_journal_year 2003
_chemical_formula_sum 'Mo1.282 O8 P2'
_chemical_name_systematic 'Mo1.282 O (P2 O7)'
_space_group_IT_number 15
_symmetry_space_group_name_Hall '-I 2a'
_symmetry_space_group_name_H-M 'I 1 1 2/a'
_cell_angle_alpha 90
_cell_angle_beta 90
_cell_angle_gamma 90.36
_cell_formula_units_Z 16
_cell_length_a 22.88
_cell_length_b 22.94
_cell_length_c 4.83
_cell_volume 2535.059
_citation_journal_id_ASTM JALCEU
_cod_data_source_file Lisnyak_JALCEU_2003_96.cif
_cod_data_source_block Mo1.282O8P2
_cod_original_cell_volume 2535.058
_cod_original_sg_symbol_Hall '-C 2yc (-x+z,x,y)'
_cod_database_code 1534052

loop_
_symmetry_equiv_pos_as_xyz
x,y,z
-x+1/2,-y,z
-x,-y,-z
x-1/2,y,-z
x+1/2,y+1/2,z+1/2
-x+1,-y+1/2,z+1/2
-x+1/2,-y+1/2,-z+1/2
x,y+1/2,-z+1/2

loop_
_atom_site_label
_atom_site_type_symbol
_atom_site_fract_x
_atom_site_fract_y
_atom_site_fract_z
_atom_site_occupancy
_atom_site_U_iso_or_equiv
Mo1 Mo+4 0.25 0 0.753 0.58 0.0
O15 O-2 0.6599 0.1642 0.231 1 0.0
O3 O-2 0.1784 0.861 0.408 1 0.0
O11 O-2 0.429 0.187 0.268 1 0.0
Mo2 Mo+4 0.25 0 0.23 0.16 0.0
O7 O-2 0.604 0.256 0.372 1 0.0
P4 P+5 0.5389 0.8741 0.636 1 0.0
Mo3 Mo+4 0.75 0 0.475 0.39 0.0
Mo5 Mo+4 0.4459 -0.0929 0.1525 1 0.0
Mo4 Mo+4 0.157 0.8039 0.1107 1 0.0
P1 P+5 0.3479 0.8996 0.639 1 0.0
O16 O-2 0.4125 0.082 0.49 1 0.0
O4 O-2 0.0671 0.6841 0.522 1 0.0
O8 O-2 0.859 0.124 0.122 1 0.0
O10 O-2 0.007 0.139 0.395 1 0.0
P2 P+5 0.3771 0.7877 0.878 1 0.0
O5 O-2 0.29 -0.072 0.612 1 0.0
O9 O-2 0.128 0.11 0.371 1 0.0
O14 O-2 0.16 0.243 0.105 1 0.0
O12 O-2 0.7758 0.2107 0.011 1 0.0
O6 O-2 0.4567 -0.023 0.267 1 0.0
O13 O-2 0.605 0.072 0.171 1 0.0
O2 O-2 0.508 -0.091 0.853 1 0.0
P3 P+5 0.1489 -0.0981 0.599 1 0.0
O1 O-2 0.178 -0.038 0.619 1 0.0
